data_1552454
loop_
_publ_author_name
'Ghadwal, Rajendra S.'
'Rottsch\"afer, Dennis'
'Blomeyer, Sebastian'
'Neumann, Beate'
'Stammler, Georg'

_publ_section_title
;
 Direct functionalization of white phosphorus with anionic dicarbenes and
 mesoionic carbenes: Facile access to 1,2,3-triphosphol-2-ides
;
_journal_name_full 'Chemical Science'
_journal_paper_doi 10.1039/C9SC04441H
_journal_year 2019
_chemical_formula_moiety 'C38 H39 Mo N2 O5 P3'
_chemical_formula_sum 'C38 H39 Mo N2 O5 P3'
_chemical_formula_weight 792.56
_space_group_crystal_system triclinic
_space_group_IT_number 2
_space_group_name_Hall '-P 1'
_space_group_name_H-M_alt 'P -1'
_symmetry_space_group_name_Hall '-P 1'
_symmetry_space_group_name_H-M 'P -1'
_atom_sites_solution_hydrogens geom
_atom_sites_solution_primary dual
_audit_creation_date 2019-04-05
_audit_creation_method
;
Olex2 1.2
(compiled 2018.05.29 svn.r3508 for OlexSys, GUI svn.r5506)
;
_audit_update_record
;
2019-07-10 deposited with the CCDC.    2019-10-18 downloaded from the CCDC.
;
_cell_angle_alpha 93.5620(10)
_cell_angle_beta 101.0270(10)
_cell_angle_gamma 98.0390(10)
_cell_formula_units_Z 4
_cell_length_a 12.68020(10)
_cell_length_b 13.72590(10)
_cell_length_c 23.0210(2)
_cell_measurement_reflns_used 105202
_cell_measurement_temperature 100.01(10)
_cell_measurement_theta_max 32.6150
_cell_measurement_theta_min 3.0660
_cell_volume 3877.80(6)
_computing_cell_refinement 'CrysAlisPro 1.171.40.47a (Rigaku OD, 2019)'
_computing_data_collection 'CrysAlisPro 1.171.40.47a (Rigaku OD, 2019)'
_computing_data_reduction 'CrysAlisPro 1.171.40.47a (Rigaku OD, 2019)'
_computing_molecular_graphics 'Olex2 (Dolomanov et al., 2009)'
_computing_publication_material 'Olex2 (Dolomanov et al., 2009)'
_computing_structure_refinement 'ShelXL (Sheldrick, 2015)'
_computing_structure_solution 'ShelXT (Sheldrick, 2015)'
_diffrn_ambient_environment N~2~
_diffrn_ambient_temperature 100.01(10)
_diffrn_detector 'CCD plate'
_diffrn_detector_area_resol_mean 5.3114
_diffrn_detector_type Atlas
_diffrn_measured_fraction_theta_full 0.999
_diffrn_measured_fraction_theta_max 0.952
_diffrn_measurement_details
;
List of Runs (angles in degrees, time in seconds):

  # Type    Start    End  Width  t~exp~   \w     \q     \k     \f   Frames
#--------------------------------------------------------------------------
  1  \w    -88.00  13.00   1.00   10.00    --  -17.14 -77.00 120.00  101
  2  \w    -75.00 -27.00   1.00   10.00    --  -17.14 131.00  91.94   48
  3  \w     -8.00  86.00   1.00   10.00    --   17.14  57.00 -60.00   94
  4  \w    -51.00  42.00   1.00   10.00    --   17.14 -57.00  30.00   93
  5  \w    -51.00  42.00   1.00   10.00    --   17.14 -57.00 150.00   93
  6  \w     -8.00  86.00   1.00   10.00    --   17.14  57.00  60.00   94
  7  \w     -8.00  86.00   1.00   10.00    --   17.14  57.00-180.00   94
  8  \w    -51.00  42.00   1.00   10.00    --   17.14 -57.00-120.00   93
  9  \w     17.00  91.00   1.00   10.00    --   17.14-154.00  19.71   74
 10  \w    -76.00 -27.00   1.00   10.00    --  -17.14 132.00  -0.72   49
 11  \w    -75.00 -27.00   1.00   10.00    --  -17.14 131.00 -56.72   48
 12  \w    -72.00 -24.00   1.00   10.00    --  -17.14 126.00 178.71   48
 13  \w    -76.00 -27.00   1.00   10.00    --  -17.14 132.00  30.84   49
 14  \w     17.00  91.00   1.00   10.00    --   17.14-154.00 117.32   74
 15  \w     18.00  92.00   1.00   10.00    --   17.14-156.00 -31.31   74
 16  \w      3.00  72.00   1.00   10.00    --   17.14-126.00-157.63   69
 17  \w     35.00 101.00   1.00   10.00    --   17.14 178.00-180.00   66
 18  \w   -102.00 -55.00   1.00   10.00    --  -17.14 178.00  30.00   47
 19  \w    -20.00  56.00   1.00   10.00    --   17.14 -99.00 -90.00   76
 20  \w    -54.00  38.00   1.00   10.00    --   17.14 -38.00-150.00   92
 21  \w    -13.00  88.00   1.00   10.00    --   17.14  77.00 150.00  101
 22  \w     -4.00  88.00   1.00   10.00    --   17.14  38.00   0.00   92
 23  \w    -51.00  42.00   1.00   10.00    --   17.14 -57.00-180.00   93
 24  \w    -68.00   5.00   1.00   10.00    --   17.14   0.00-180.00   73
 25  \w      6.00  76.00   1.00   10.00    --   17.14-132.00-107.65   70
;
_diffrn_measurement_device 'four-circle diffractometer'
_diffrn_measurement_device_type 'SuperNova, Dual, Cu at home/near, Atlas'
_diffrn_measurement_method '\w scans'
_diffrn_orient_matrix_type 'CrysAlisPro convention (1999,Acta A55,543-557)'
_diffrn_orient_matrix_UB_11 0.0570247000
_diffrn_orient_matrix_UB_12 0.0038089000
_diffrn_orient_matrix_UB_13 0.0100663000
_diffrn_orient_matrix_UB_21 -0.0020164000
_diffrn_orient_matrix_UB_22 -0.0490919000
_diffrn_orient_matrix_UB_23 -0.0122560000
_diffrn_orient_matrix_UB_31 0.0084727000
_diffrn_orient_matrix_UB_32 0.0179479000
_diffrn_orient_matrix_UB_33 -0.0272422000
_diffrn_radiation_monochromator mirror
_diffrn_radiation_probe x-ray
_diffrn_radiation_type MoK\a
_diffrn_radiation_wavelength 0.71073
_diffrn_reflns_av_R_equivalents 0.0347
_diffrn_reflns_av_unetI/netI 0.0216
_diffrn_reflns_Laue_measured_fraction_full 0.999
_diffrn_reflns_Laue_measured_fraction_max 0.952
_diffrn_reflns_limit_h_max 19
_diffrn_reflns_limit_h_min -19
_diffrn_reflns_limit_k_max 20
_diffrn_reflns_limit_k_min -19
_diffrn_reflns_limit_l_max 34
_diffrn_reflns_limit_l_min -34
_diffrn_reflns_number 240247
_diffrn_reflns_point_group_measured_fraction_full 0.999
_diffrn_reflns_point_group_measured_fraction_max 0.952
_diffrn_reflns_theta_full 25.242
_diffrn_reflns_theta_max 32.846
_diffrn_reflns_theta_min 2.607
_diffrn_source 'micro-focus sealed X-ray tube'
_diffrn_source_type 'SuperNova (Mo) X-ray Source'
_exptl_absorpt_coefficient_mu 0.505
_exptl_absorpt_correction_T_max 1.000
_exptl_absorpt_correction_T_min 0.463
_exptl_absorpt_correction_type gaussian
_exptl_absorpt_process_details
;
CrysAlisPro 1.171.40.47a (Rigaku Oxford Diffraction, 2019)
Numerical absorption correction based on gaussian integration over
            a multifaceted crystal model
Empirical absorption correction using spherical harmonics,
 implemented in SCALE3 ABSPACK scaling algorithm.
;
_exptl_crystal_colour 'clear yellow'
_exptl_crystal_colour_lustre clear
_exptl_crystal_colour_primary yellow
_exptl_crystal_density_diffrn 1.358
_exptl_crystal_description irregular
_exptl_crystal_F_000 1632
_exptl_crystal_size_max 0.196
_exptl_crystal_size_mid 0.167
_exptl_crystal_size_min 0.163
_refine_diff_density_max 0.644
_refine_diff_density_min -0.581
_refine_diff_density_rms 0.062
_refine_ls_extinction_method none
_refine_ls_goodness_of_fit_ref 1.055
_refine_ls_hydrogen_treatment constr
_refine_ls_matrix_type full
_refine_ls_number_parameters 899
_refine_ls_number_reflns 27490
_refine_ls_number_restraints 0
_refine_ls_restrained_S_all 1.055
_refine_ls_R_factor_all 0.0356
_refine_ls_R_factor_gt 0.0279
_refine_ls_shift/su_max 0.005
_refine_ls_shift/su_mean 0.000
_refine_ls_structure_factor_coef Fsqd
_refine_ls_weighting_details 'w=1/[\s^2^(Fo^2^)+(0.0213P)^2^+2.4112P] where P=(Fo^2^+2Fc^2^)/3'
_refine_ls_weighting_scheme calc
_refine_ls_wR_factor_gt 0.0619
_refine_ls_wR_factor_ref 0.0652
_reflns_Friedel_coverage 0.000
_reflns_number_gt 24041
_reflns_number_total 27490
_reflns_threshold_expression 'I > 2\s(I)'
_cod_data_source_file c9sc04441h2.cif
_cod_data_source_block compound5c
_cod_database_code 1552454
_shelx_shelxl_version_number 2018/3
_chemical_oxdiff_formula 'C38 H39 Mo N2 O5 P3'
_shelx_space_group_comment
;
The symmetry employed for this shelxl refinement is uniquely defined
by the following loop, which should always be used as a source of
symmetry information in preference to the above space-group names.
They are only intended as comments.
;
_diffrn_oxdiff_digest_frames
;
01ee8ab338ebed4b1acc0e3be826262166019852c52
;
_reflns_odcompleteness_completeness 99.92
_reflns_odcompleteness_iscentric 1
_reflns_odcompleteness_theta 30.01
_olex2_refinement_description
;
1. Fixed Uiso
 At 1.2 times of:
  All C(H) groups
 At 1.5 times of:
  All C(H,H,H) groups
2.a Ternary CH refined with riding coordinates:
 C10(H10), C13(H13), C22(H22), C25(H25), C48(H48), C51(H51), C60(H60), C63(H63)
2.b Aromatic/amide H refined with riding coordinates:
 C6(H6), C7(H7), C8(H8), C18(H18), C19(H19), C20(H20), C29(H29), C30(H30),
 C31(H31), C32(H32), C33(H33), C44(H44), C45(H45), C46(H46), C56(H56), C57(H57),
  C58(H58), C67(H67), C68(H68), C69(H69), C70(H70), C71(H71)
2.c Idealised Me refined as rotating group:
 C11(H11A,H11B,H11C), C12(H12A,H12B,H12C), C14(H14A,H14B,H14C), C15(H15A,H15B,
 H15C), C23(H23A,H23B,H23C), C24(H24A,H24B,H24C), C26(H26A,H26B,H26C), C27(H27A,
 H27B,H27C), C49(H49A,H49B,H49C), C50(H50A,H50B,H50C), C52(H52A,H52B,H52C),
 C53(H53A,H53B,H53C), C61(H61A,H61B,H61C), C62(H62A,H62B,H62C), C64(H64A,H64B,
 H64C), C65(H65A,H65B,H65C)
;
_olex2_date_sample_data_collection 2019-04-04
_olex2_submission_special_instructions 'No special instructions were received'
_oxdiff_exptl_absorpt_empirical_details
;
Empirical correction (ABSPACK) includes:
- Absorption correction using spherical harmonics
- Frame scaling
- Detector area scaling
;
_oxdiff_exptl_absorpt_empirical_full_max 1.070
_oxdiff_exptl_absorpt_empirical_full_min 0.940

loop_
_space_group_symop_operation_xyz
'x, y, z'
'-x, -y, -z'

loop_
_atom_site_label
_atom_site_type_symbol
_atom_site_fract_x
_atom_site_fract_y
_atom_site_fract_z
_atom_site_U_iso_or_equiv
_atom_site_adp_type
_atom_site_occupancy
_atom_site_site_symmetry_order
_atom_site_calc_flag
_atom_site_refinement_flags_posn
Mo1 Mo 0.18643(2) 0.29841(2) 0.21741(2) 0.01505(2) Uani 1 1 d .
Mo2 Mo 0.73712(2) 1.17269(2) 0.27633(2) 0.01544(2) Uani 1 1 d .
P1 P 0.36956(3) 0.49810(2) 0.12609(2) 0.01658(6) Uani 1 1 d .
P2 P 0.24231(3) 0.45005(2) 0.16840(2) 0.01681(6) Uani 1 1 d .
P3 P 0.15094(3) 0.56469(2) 0.17083(2) 0.01758(6) Uani 1 1 d .
P4 P 0.89613(2) 0.93948(2) 0.32974(2) 0.01449(5) Uani 1 1 d .
P5 P 0.76519(3) 1.01754(2) 0.32595(2) 0.01571(5) Uani 1 1 d .
P6 P 0.64982(3) 0.93594(2) 0.36557(2) 0.01673(6) Uani 1 1 d .
O1 O 0.42749(10) 0.25615(9) 0.26513(7) 0.0485(3) Uani 1 1 d .
O2 O 0.21554(10) 0.44266(9) 0.33472(5) 0.0375(3) Uani 1 1 d .
O3 O -0.05751(8) 0.33599(8) 0.17507(5) 0.0291(2) Uani 1 1 d .
O4 O 0.17729(14) 0.15402(11) 0.10183(5) 0.0567(4) Uani 1 1 d .
O5 O 0.07986(9) 0.12385(7) 0.27944(5) 0.0286(2) Uani 1 1 d .
O6 O 0.97057(9) 1.29653(8) 0.33174(5) 0.0288(2) Uani 1 1 d .
O7 O 0.84019(11) 1.09449(9) 0.16966(5) 0.0406(3) Uani 1 1 d .
O8 O 0.50972(12) 1.05873(13) 0.20456(7) 0.0635(4) Uani 1 1 d .
O9 O 0.63840(10) 1.24225(9) 0.38634(5) 0.0380(3) Uani 1 1 d .
O10 O 0.67736(11) 1.36554(8) 0.21967(5) 0.0360(3) Uani 1 1 d .
N1 N 0.37262(8) 0.69606(7) 0.09091(4) 0.01376(17) Uani 1 1 d .
N2 N 0.22612(8) 0.73517(7) 0.11661(4) 0.01475(17) Uani 1 1 d .
N3 N 0.87274(7) 0.76012(7) 0.38573(4) 0.01169(16) Uani 1 1 d .
N4 N 0.71732(8) 0.76042(7) 0.41393(4) 0.01301(16) Uani 1 1 d .
C1 C 0.30949(9) 0.76742(8) 0.09063(5) 0.01499(19) Uani 1 1 d .
C2 C 0.32785(9) 0.61440(8) 0.11698(5) 0.01337(19) Uani 1 1 d .
C3 C 0.23527(9) 0.64071(8) 0.13440(5) 0.01406(19) Uani 1 1 d .
C4 C 0.46511(9) 0.69623(8) 0.06267(5) 0.01415(19) Uani 1 1 d .
C5 C 0.44552(9) 0.67971(8) 0.00058(5) 0.01435(19) Uani 1 1 d .
C6 C 0.53597(10) 0.67754(9) -0.02540(5) 0.0177(2) Uani 1 1 d .
H6 H 0.526198 0.667109 -0.066516 0.021 Uiso 1 1 calc R
C7 C 0.63989(10) 0.69063(9) 0.00888(6) 0.0199(2) Uani 1 1 d .
H7 H 0.699121 0.688700 -0.009320 0.024 Uiso 1 1 calc R
C8 C 0.65640(10) 0.70656(10) 0.07006(6) 0.0220(2) Uani 1 1 d .
H8 H 0.726846 0.715539 0.092505 0.026 Uiso 1 1 calc R
C9 C 0.56934(10) 0.70942(10) 0.09870(5) 0.0196(2) Uani 1 1 d .
C10 C 0.33306(10) 0.66421(9) -0.03876(5) 0.0185(2) Uani 1 1 d .
H10 H 0.279743 0.665470 -0.013115 0.022 Uiso 1 1 calc R
C11 C 0.30937(13) 0.56348(10) -0.07505(6) 0.0285(3) Uani 1 1 d .
H11A H 0.359714 0.561258 -0.101217 0.043 Uiso 1 1 calc GR
H11B H 0.236477 0.553722 -0.098029 0.043 Uiso 1 1 calc GR
H11C H 0.317062 0.512297 -0.048662 0.043 Uiso 1 1 calc GR
C12 C 0.32087(11) 0.74786(11) -0.07967(6) 0.0253(3) Uani 1 1 d .
H12A H 0.333550 0.810063 -0.056013 0.038 Uiso 1 1 calc GR
H12B H 0.248655 0.737655 -0.103510 0.038 Uiso 1 1 calc GR
H12C H 0.372771 0.748176 -0.105060 0.038 Uiso 1 1 calc GR
C13 C 0.59095(11) 0.72561(14) 0.16618(6) 0.0338(4) Uani 1 1 d .
H13 H 0.521553 0.729807 0.178239 0.041 Uiso 1 1 calc R
C14 C 0.63779(13) 0.63848(16) 0.19422(7) 0.0415(4) Uani 1 1 d .
H14A H 0.585893 0.579252 0.182593 0.062 Uiso 1 1 calc GR
H14B H 0.653207 0.651046 0.236721 0.062 Uiso 1 1 calc GR
H14C H 0.703634 0.630555 0.180923 0.062 Uiso 1 1 calc GR
C15 C 0.66810(14) 0.82219(16) 0.18926(8) 0.0482(5) Uani 1 1 d .
H15A H 0.737729 0.818363 0.179419 0.072 Uiso 1 1 calc GR
H15B H 0.676375 0.832427 0.231621 0.072 Uiso 1 1 calc GR
H15C H 0.638532 0.876293 0.171191 0.072 Uiso 1 1 calc GR
C16 C 0.13619(9) 0.78726(8) 0.12172(5) 0.0160(2) Uani 1 1 d .
C17 C 0.03823(10) 0.75653(9) 0.08087(5) 0.0181(2) Uani 1 1 d .
C18 C -0.04542(10) 0.81164(10) 0.08364(6) 0.0227(2) Uani 1 1 d .
H18 H -0.111415 0.794527 0.056876 0.027 Uiso 1 1 calc R
C19 C -0.03157(11) 0.89145(10) 0.12566(7) 0.0257(3) Uani 1 1 d .
H19 H -0.088059 0.927711 0.126488 0.031 Uiso 1 1 calc R
C20 C 0.06524(11) 0.91788(9) 0.16642(6) 0.0233(2) Uani 1 1 d .
H20 H 0.072175 0.970673 0.194935 0.028 Uiso 1 1 calc R
C21 C 0.15284(10) 0.86675(9) 0.16555(6) 0.0180(2) Uani 1 1 d .
C22 C 0.02029(11) 0.66786(10) 0.03491(6) 0.0222(2) Uani 1 1 d .
H22 H 0.086617 0.637524 0.040789 0.027 Uiso 1 1 calc R
C23 C -0.07327(12) 0.59088(11) 0.04417(8) 0.0309(3) Uani 1 1 d .
H23A H -0.057545 0.571247 0.083818 0.046 Uiso 1 1 calc GR
H23B H -0.081590 0.534242 0.016101 0.046 Uiso 1 1 calc GR
H23C H -0.139364 0.618891 0.038385 0.046 Uiso 1 1 calc GR
C24 C -0.00195(18) 0.69669(14) -0.02869(7) 0.0450(4) Uani 1 1 d .
H24A H -0.064767 0.729445 -0.034917 0.068 Uiso 1 1 calc GR
H24B H -0.014915 0.638408 -0.055921 0.068 Uiso 1 1 calc GR
H24C H 0.059836 0.740386 -0.035265 0.068 Uiso 1 1 calc GR
C25 C 0.25905(11) 0.89405(9) 0.21088(6) 0.0208(2) Uani 1 1 d .
H25 H 0.318600 0.883581 0.190792 0.025 Uiso 1 1 calc R
C26 C 0.26271(17) 0.82742(14) 0.26170(8) 0.0477(5) Uani 1 1 d .
H26A H 0.206291 0.837666 0.282855 0.072 Uiso 1 1 calc GR
H26B H 0.332164 0.843110 0.288321 0.072 Uiso 1 1 calc GR
H26C H 0.251974 0.759578 0.245885 0.072 Uiso 1 1 calc GR
C27 C 0.28015(16) 1.00094(12) 0.23727(10) 0.0490(5) Uani 1 1 d .
H27A H 0.278228 1.043928 0.205869 0.074 Uiso 1 1 calc GR
H27B H 0.350341 1.014322 0.263302 0.074 Uiso 1 1 calc GR
H27C H 0.225200 1.012085 0.259307 0.074 Uiso 1 1 calc GR
C28 C 0.32911(11) 0.86444(9) 0.06793(6) 0.0206(2) Uani 1 1 d .
C29 C 0.24502(13) 0.90314(11) 0.03362(8) 0.0328(3) Uani 1 1 d .
H29 H 0.175174 0.867287 0.024248 0.039 Uiso 1 1 calc R
C30 C 0.26607(18) 0.99587(13) 0.01342(9) 0.0477(5) Uani 1 1 d .
H30 H 0.210114 1.021894 -0.009730 0.057 Uiso 1 1 calc R
C31 C 0.3693(2) 1.04940(12) 0.02749(10) 0.0530(6) Uani 1 1 d .
H31 H 0.382816 1.111252 0.013687 0.064 Uiso 1 1 calc R
C32 C 0.45225(18) 1.01157(12) 0.06189(9) 0.0474(5) Uani 1 1 d .
H32 H 0.521645 1.048280 0.071596 0.057 Uiso 1 1 calc R
C33 C 0.43310(13) 0.91892(11) 0.08221(7) 0.0307(3) Uani 1 1 d .
H33 H 0.489550 0.893394 0.105279 0.037 Uiso 1 1 calc R
C34 C 0.34239(12) 0.27207(10) 0.24738(7) 0.0271(3) Uani 1 1 d .
C35 C 0.20305(11) 0.39065(10) 0.29260(6) 0.0223(2) Uani 1 1 d .
C36 C 0.17916(14) 0.20617(11) 0.14244(6) 0.0299(3) Uani 1 1 d .
C37 C 0.03012(11) 0.32337(9) 0.18933(5) 0.0198(2) Uani 1 1 d .
C38 C 0.12241(11) 0.18649(9) 0.25742(6) 0.0203(2) Uani 1 1 d .
C39 C 0.80268(9) 0.71127(8) 0.41509(5) 0.01246(18) Uani 1 1 d .
C40 C 0.83282(9) 0.84481(8) 0.36547(5) 0.01239(18) Uani 1 1 d .
C41 C 0.73227(9) 0.84422(8) 0.38227(5) 0.01342(19) Uani 1 1 d .
C42 C 0.98291(9) 0.74200(8) 0.38581(5) 0.01242(18) Uani 1 1 d .
C43 C 1.00452(9) 0.68665(8) 0.33736(5) 0.01472(19) Uani 1 1 d .
C44 C 1.11197(10) 0.67119(9) 0.34032(5) 0.0190(2) Uani 1 1 d .
H44 H 1.128944 0.633036 0.309586 0.023 Uiso 1 1 calc R
C45 C 1.19360(10) 0.71149(10) 0.38804(6) 0.0205(2) Uani 1 1 d .
H45 H 1.264522 0.700143 0.389086 0.025 Uiso 1 1 calc R
C46 C 1.17023(10) 0.76871(9) 0.43432(5) 0.0183(2) Uani 1 1 d .
H46 H 1.226063 0.796636 0.465733 0.022 Uiso 1 1 calc R
C47 C 1.06377(9) 0.78502(8) 0.43441(5) 0.01463(19) Uani 1 1 d .
C48 C 0.91958(10) 0.64858(9) 0.28184(5) 0.0172(2) Uani 1 1 d .
H48 H 0.847758 0.655215 0.290051 0.021 Uiso 1 1 calc R
C49 C 0.93953(11) 0.71276(10) 0.23151(5) 0.0206(2) Uani 1 1 d .
H49A H 0.931845 0.779667 0.242417 0.031 Uiso 1 1 calc GR
H49B H 0.887507 0.687873 0.195818 0.031 Uiso 1 1 calc GR
H49C H 1.011688 0.710862 0.224828 0.031 Uiso 1 1 calc GR
C50 C 0.91982(12) 0.53971(10) 0.26208(6) 0.0247(3) Uani 1 1 d .
H50A H 0.985782 0.533356 0.248516 0.037 Uiso 1 1 calc GR
H50B H 0.858533 0.516920 0.230359 0.037 Uiso 1 1 calc GR
H50C H 0.915297 0.500792 0.295005 0.037 Uiso 1 1 calc GR
C51 C 1.03998(10) 0.84660(8) 0.48592(5) 0.0164(2) Uani 1 1 d .
H51 H 0.964094 0.857318 0.475619 0.020 Uiso 1 1 calc R
C52 C 1.11239(11) 0.94775(9) 0.49664(6) 0.0235(2) Uani 1 1 d .
H52A H 1.187331 0.938991 0.506422 0.035 Uiso 1 1 calc GR
H52B H 1.094886 0.985883 0.528893 0.035 Uiso 1 1 calc GR
H52C H 1.100346 0.981783 0.461343 0.035 Uiso 1 1 calc GR
C53 C 1.05414(11) 0.79375(10) 0.54297(5) 0.0220(2) Uani 1 1 d .
H53A H 1.008449 0.730499 0.535919 0.033 Uiso 1 1 calc GR
H53B H 1.034133 0.832873 0.573963 0.033 Uiso 1 1 calc GR
H53C H 1.128712 0.784767 0.554764 0.033 Uiso 1 1 calc GR
C54 C 0.62358(9) 0.72535(9) 0.43874(5) 0.01491(19) Uani 1 1 d .
C55 C 0.61482(10) 0.76833(9) 0.49423(5) 0.0189(2) Uani 1 1 d .
C56 C 0.52895(11) 0.72617(11) 0.51894(6) 0.0257(3) Uani 1 1 d .
H56 H 0.520981 0.752663 0.555737 0.031 Uiso 1 1 calc R
C57 C 0.45563(11) 0.64615(12) 0.49006(6) 0.0288(3) Uani 1 1 d .
H57 H 0.400101 0.618368 0.507901 0.035 Uiso 1 1 calc R
C58 C 0.46434(11) 0.60692(11) 0.43453(6) 0.0252(3) Uani 1 1 d .
H58 H 0.413553 0.553777 0.415085 0.030 Uiso 1 1 calc R
C59 C 0.54836(10) 0.64610(9) 0.40737(5) 0.0183(2) Uani 1 1 d .
C60 C 0.69112(11) 0.85822(10) 0.52731(6) 0.0221(2) Uani 1 1 d .
H60 H 0.746948 0.876951 0.504208 0.027 Uiso 1 1 calc R
C61 C 0.62835(14) 0.94509(11) 0.53245(7) 0.0316(3) Uani 1 1 d .
H61A H 0.597073 0.960635 0.493408 0.047 Uiso 1 1 calc GR
H61B H 0.677137 1.001636 0.553317 0.047 Uiso 1 1 calc GR
H61C H 0.571549 0.927370 0.553827 0.047 Uiso 1 1 calc GR
C62 C 0.74828(14) 0.83895(12) 0.58952(6) 0.0325(3) Uani 1 1 d .
H62A H 0.694926 0.821431 0.613110 0.049 Uiso 1 1 calc GR
H62B H 0.796421 0.897534 0.608043 0.049 Uiso 1 1 calc GR
H62C H 0.789291 0.785810 0.586375 0.049 Uiso 1 1 calc GR
C63 C 0.55114(11) 0.60506(10) 0.34493(6) 0.0239(3) Uani 1 1 d .
H63 H 0.620401 0.633752 0.335494 0.029 Uiso 1 1 calc R
C64 C 0.45909(13) 0.63835(15) 0.30085(7) 0.0373(4) Uani 1 1 d .
H64A H 0.390419 0.613694 0.310421 0.056 Uiso 1 1 calc GR
H64B H 0.460496 0.612960 0.261239 0.056 Uiso 1 1 calc GR
H64C H 0.468763 0.709218 0.303298 0.056 Uiso 1 1 calc GR
C65 C 0.54389(15) 0.49290(12) 0.33893(9) 0.0410(4) Uani 1 1 d .
H65A H 0.600758 0.473867 0.367833 0.061 Uiso 1 1 calc GR
H65B H 0.551812 0.471267 0.299753 0.061 Uiso 1 1 calc GR
H65C H 0.474536 0.462977 0.345446 0.061 Uiso 1 1 calc GR
C66 C 0.81682(9) 0.61858(8) 0.44176(5) 0.01407(19) Uani 1 1 d .
C67 C 0.80709(11) 0.60703(9) 0.50030(5) 0.0207(2) Uani 1 1 d .
H67 H 0.787585 0.657627 0.522828 0.025 Uiso 1 1 calc R
C68 C 0.82649(13) 0.52017(10) 0.52486(6) 0.0276(3) Uani 1 1 d .
H68 H 0.820342 0.512587 0.563991 0.033 Uiso 1 1 calc R
C69 C 0.85500(14) 0.44460(10) 0.49139(7) 0.0315(3) Uani 1 1 d .
H69 H 0.869466 0.386897 0.508344 0.038 Uiso 1 1 calc R
C70 C 0.86204(15) 0.45455(10) 0.43288(7) 0.0325(3) Uani 1 1 d .
H70 H 0.879861 0.403116 0.410242 0.039 Uiso 1 1 calc R
C71 C 0.84251(12) 0.54133(9) 0.40789(6) 0.0227(2) Uani 1 1 d .
H71 H 0.846624 0.547811 0.368377 0.027 Uiso 1 1 calc R
C72 C 0.88766(11) 1.24943(9) 0.31382(5) 0.0204(2) Uani 1 1 d .
C73 C 0.80339(13) 1.12293(10) 0.20766(6) 0.0255(3) Uani 1 1 d .
C74 C 0.58987(13) 1.09963(12) 0.23168(7) 0.0328(3) Uani 1 1 d .
C75 C 0.67304(11) 1.21716(10) 0.34692(6) 0.0221(2) Uani 1 1 d .
C76 C 0.70125(12) 1.29497(10) 0.23927(6) 0.0238(3) Uani 1 1 d .

loop_
_atom_site_aniso_label
_atom_site_aniso_U_11
_atom_site_aniso_U_22
_atom_site_aniso_U_33
_atom_site_aniso_U_23
_atom_site_aniso_U_13
_atom_site_aniso_U_12
Mo1 0.01850(5) 0.01207(4) 0.01583(4) 0.00271(3) 0.00486(3) 0.00409(3)
Mo2 0.02094(5) 0.01440(4) 0.01321(4) 0.00342(3) 0.00458(3) 0.00782(4)
P1 0.01792(14) 0.01618(13) 0.01883(13) 0.00342(10) 0.00744(11) 0.00763(11)
P2 0.02003(14) 0.01386(13) 0.01956(13) 0.00434(10) 0.00825(11) 0.00586(11)
P3 0.01818(14) 0.01399(13) 0.02484(15) 0.00564(11) 0.01196(11) 0.00487(11)
P4 0.01587(13) 0.01253(12) 0.01643(12) 0.00423(10) 0.00520(10) 0.00289(10)
P5 0.01927(14) 0.01347(13) 0.01595(13) 0.00396(10) 0.00431(10) 0.00575(11)
P6 0.01644(13) 0.01737(13) 0.01898(13) 0.00475(10) 0.00557(11) 0.00742(11)
O1 0.0256(6) 0.0355(6) 0.0798(10) -0.0021(6) -0.0040(6) 0.0121(5)
O2 0.0444(7) 0.0389(6) 0.0271(5) -0.0104(5) 0.0102(5) 0.0011(5)
O3 0.0216(5) 0.0303(5) 0.0339(5) 0.0025(4) 0.0017(4) 0.0042(4)
O4 0.0954(12) 0.0507(8) 0.0283(6) -0.0091(5) 0.0046(7) 0.0428(8)
O5 0.0338(5) 0.0213(5) 0.0337(5) 0.0097(4) 0.0124(4) 0.0032(4)
O6 0.0269(5) 0.0308(5) 0.0290(5) 0.0013(4) 0.0097(4) 0.0005(4)
O7 0.0640(8) 0.0379(6) 0.0303(5) 0.0039(5) 0.0247(6) 0.0226(6)
O8 0.0420(8) 0.0759(11) 0.0570(9) -0.0250(8) -0.0123(7) 0.0001(7)
O9 0.0389(6) 0.0476(7) 0.0330(6) -0.0026(5) 0.0197(5) 0.0113(5)
O10 0.0547(7) 0.0269(5) 0.0320(5) 0.0129(4) 0.0093(5) 0.0206(5)
N1 0.0130(4) 0.0138(4) 0.0158(4) 0.0017(3) 0.0060(3) 0.0022(3)
N2 0.0140(4) 0.0123(4) 0.0204(4) 0.0031(3) 0.0076(3) 0.0037(3)
N3 0.0128(4) 0.0108(4) 0.0124(4) 0.0020(3) 0.0038(3) 0.0025(3)
N4 0.0138(4) 0.0129(4) 0.0136(4) 0.0022(3) 0.0051(3) 0.0027(3)
C1 0.0147(5) 0.0135(5) 0.0178(5) 0.0013(4) 0.0059(4) 0.0020(4)
C2 0.0131(5) 0.0140(5) 0.0139(4) 0.0018(4) 0.0042(4) 0.0030(4)
C3 0.0144(5) 0.0123(5) 0.0170(5) 0.0025(4) 0.0057(4) 0.0031(4)
C4 0.0122(5) 0.0154(5) 0.0159(5) 0.0004(4) 0.0062(4) 0.0017(4)
C5 0.0156(5) 0.0123(5) 0.0157(5) 0.0018(4) 0.0045(4) 0.0018(4)
C6 0.0204(5) 0.0185(5) 0.0163(5) 0.0026(4) 0.0077(4) 0.0041(4)
C7 0.0173(5) 0.0229(6) 0.0232(6) 0.0045(4) 0.0106(4) 0.0060(4)
C8 0.0122(5) 0.0313(7) 0.0225(6) 0.0005(5) 0.0043(4) 0.0031(5)
C9 0.0141(5) 0.0269(6) 0.0168(5) -0.0028(4) 0.0039(4) 0.0011(4)
C10 0.0166(5) 0.0222(6) 0.0158(5) 0.0028(4) 0.0028(4) 0.0000(4)
C11 0.0322(7) 0.0237(6) 0.0245(6) -0.0002(5) 0.0017(5) -0.0066(5)
C12 0.0243(6) 0.0277(7) 0.0233(6) 0.0082(5) 0.0007(5) 0.0051(5)
C13 0.0165(6) 0.0642(11) 0.0174(6) -0.0093(6) 0.0021(5) 0.0031(6)
C14 0.0213(7) 0.0805(14) 0.0198(6) 0.0123(7) 0.0003(5) 0.0001(7)
C15 0.0286(8) 0.0671(13) 0.0392(9) -0.0287(9) -0.0049(7) 0.0051(8)
C16 0.0158(5) 0.0133(5) 0.0227(5) 0.0051(4) 0.0097(4) 0.0054(4)
C17 0.0168(5) 0.0180(5) 0.0224(5) 0.0060(4) 0.0080(4) 0.0047(4)
C18 0.0166(5) 0.0238(6) 0.0306(6) 0.0078(5) 0.0078(5) 0.0066(5)
C19 0.0217(6) 0.0224(6) 0.0389(7) 0.0071(5) 0.0132(5) 0.0117(5)
C20 0.0250(6) 0.0168(5) 0.0321(7) 0.0017(5) 0.0125(5) 0.0081(5)
C21 0.0195(5) 0.0136(5) 0.0241(5) 0.0044(4) 0.0099(4) 0.0043(4)
C22 0.0205(6) 0.0232(6) 0.0229(6) 0.0011(5) 0.0037(5) 0.0049(5)
C23 0.0210(6) 0.0247(7) 0.0453(8) -0.0016(6) 0.0051(6) 0.0021(5)
C24 0.0668(13) 0.0429(10) 0.0225(7) 0.0029(6) 0.0026(7) 0.0073(9)
C25 0.0215(6) 0.0166(5) 0.0251(6) 0.0005(4) 0.0072(5) 0.0028(4)
C26 0.0568(12) 0.0385(9) 0.0351(9) 0.0115(7) -0.0102(8) -0.0130(8)
C27 0.0384(9) 0.0202(7) 0.0776(14) -0.0082(8) -0.0109(9) 0.0042(6)
C28 0.0272(6) 0.0131(5) 0.0262(6) 0.0035(4) 0.0166(5) 0.0035(4)
C29 0.0349(8) 0.0275(7) 0.0478(9) 0.0206(6) 0.0241(7) 0.0155(6)
C30 0.0665(12) 0.0329(8) 0.0656(12) 0.0319(8) 0.0435(10) 0.0296(9)
C31 0.0900(16) 0.0181(7) 0.0680(13) 0.0174(8) 0.0528(12) 0.0106(8)
C32 0.0683(13) 0.0224(7) 0.0522(10) 0.0023(7) 0.0303(10) -0.0151(8)
C33 0.0385(8) 0.0209(6) 0.0319(7) 0.0006(5) 0.0148(6) -0.0080(6)
C34 0.0247(6) 0.0181(6) 0.0386(7) 0.0019(5) 0.0057(5) 0.0047(5)
C35 0.0234(6) 0.0220(6) 0.0218(6) 0.0028(4) 0.0059(5) 0.0028(5)
C36 0.0447(9) 0.0252(7) 0.0229(6) 0.0038(5) 0.0059(6) 0.0167(6)
C37 0.0237(6) 0.0158(5) 0.0197(5) 0.0016(4) 0.0045(4) 0.0019(4)
C38 0.0234(6) 0.0169(5) 0.0209(5) 0.0024(4) 0.0040(4) 0.0047(4)
C39 0.0142(5) 0.0117(4) 0.0122(4) 0.0009(3) 0.0045(4) 0.0022(4)
C40 0.0137(5) 0.0109(4) 0.0129(4) 0.0014(3) 0.0026(4) 0.0028(4)
C41 0.0144(5) 0.0135(5) 0.0132(4) 0.0023(4) 0.0038(4) 0.0031(4)
C42 0.0123(4) 0.0110(4) 0.0153(5) 0.0037(3) 0.0043(4) 0.0032(4)
C43 0.0158(5) 0.0142(5) 0.0159(5) 0.0037(4) 0.0062(4) 0.0034(4)
C44 0.0192(5) 0.0209(6) 0.0204(5) 0.0042(4) 0.0090(4) 0.0077(4)
C45 0.0157(5) 0.0245(6) 0.0246(6) 0.0091(5) 0.0068(4) 0.0084(4)
C46 0.0157(5) 0.0184(5) 0.0210(5) 0.0062(4) 0.0016(4) 0.0041(4)
C47 0.0167(5) 0.0120(5) 0.0160(5) 0.0046(4) 0.0032(4) 0.0037(4)
C48 0.0172(5) 0.0190(5) 0.0160(5) -0.0010(4) 0.0062(4) 0.0019(4)
C49 0.0215(6) 0.0245(6) 0.0168(5) 0.0027(4) 0.0059(4) 0.0045(5)
C50 0.0314(7) 0.0204(6) 0.0236(6) -0.0036(5) 0.0135(5) 0.0000(5)
C51 0.0189(5) 0.0136(5) 0.0159(5) 0.0008(4) 0.0006(4) 0.0040(4)
C52 0.0265(6) 0.0153(5) 0.0255(6) -0.0007(4) -0.0003(5) 0.0013(5)
C53 0.0294(6) 0.0197(6) 0.0164(5) 0.0014(4) 0.0029(5) 0.0051(5)
C54 0.0131(5) 0.0168(5) 0.0167(5) 0.0040(4) 0.0064(4) 0.0032(4)
C55 0.0184(5) 0.0231(6) 0.0172(5) 0.0024(4) 0.0068(4) 0.0050(4)
C56 0.0226(6) 0.0372(7) 0.0203(6) 0.0026(5) 0.0120(5) 0.0042(5)
C57 0.0209(6) 0.0394(8) 0.0280(7) 0.0068(6) 0.0130(5) -0.0008(6)
C58 0.0180(6) 0.0291(7) 0.0278(6) 0.0031(5) 0.0074(5) -0.0029(5)
C59 0.0153(5) 0.0208(5) 0.0189(5) 0.0021(4) 0.0050(4) 0.0011(4)
C60 0.0246(6) 0.0235(6) 0.0196(5) -0.0025(4) 0.0087(5) 0.0044(5)
C61 0.0394(8) 0.0275(7) 0.0326(7) 0.0006(6) 0.0151(6) 0.0120(6)
C62 0.0397(8) 0.0318(7) 0.0229(6) -0.0058(5) -0.0001(6) 0.0077(6)
C63 0.0188(6) 0.0286(7) 0.0220(6) -0.0057(5) 0.0062(5) -0.0038(5)
C64 0.0273(7) 0.0594(11) 0.0212(6) -0.0021(6) 0.0005(5) 0.0019(7)
C65 0.0410(9) 0.0295(8) 0.0508(10) -0.0138(7) 0.0182(8) -0.0050(7)
C66 0.0158(5) 0.0119(5) 0.0158(5) 0.0032(4) 0.0057(4) 0.0024(4)
C67 0.0302(6) 0.0182(5) 0.0179(5) 0.0043(4) 0.0109(5) 0.0087(5)
C68 0.0428(8) 0.0247(6) 0.0228(6) 0.0118(5) 0.0165(6) 0.0126(6)
C69 0.0501(9) 0.0196(6) 0.0352(7) 0.0149(5) 0.0234(7) 0.0151(6)
C70 0.0565(10) 0.0162(6) 0.0353(7) 0.0082(5) 0.0267(7) 0.0154(6)
C71 0.0366(7) 0.0154(5) 0.0213(6) 0.0045(4) 0.0156(5) 0.0078(5)
C72 0.0269(6) 0.0197(5) 0.0185(5) 0.0043(4) 0.0101(5) 0.0087(5)
C73 0.0385(8) 0.0210(6) 0.0208(6) 0.0054(5) 0.0091(5) 0.0120(5)
C74 0.0334(8) 0.0349(8) 0.0278(7) -0.0050(6) 0.0003(6) 0.0093(6)
C75 0.0217(6) 0.0234(6) 0.0228(6) 0.0031(5) 0.0061(5) 0.0063(5)
C76 0.0326(7) 0.0226(6) 0.0189(5) 0.0043(4) 0.0063(5) 0.0109(5)

loop_
_atom_type_symbol
_atom_type_description
_atom_type_scat_dispersion_real
_atom_type_scat_dispersion_imag
_atom_type_scat_source
C C 0.0033 0.0016 'International Tables Vol C Tables 4.2.6.8 and 6.1.1.4'
H H 0.0000 0.0000 'International Tables Vol C Tables 4.2.6.8 and 6.1.1.4'
Mo Mo -1.6832 0.6857 'International Tables Vol C Tables 4.2.6.8 and 6.1.1.4'
N N 0.0061 0.0033 'International Tables Vol C Tables 4.2.6.8 and 6.1.1.4'
O O 0.0106 0.0060 'International Tables Vol C Tables 4.2.6.8 and 6.1.1.4'
P P 0.1023 0.0942 'International Tables Vol C Tables 4.2.6.8 and 6.1.1.4'

loop_
_exptl_crystal_face_index_h
_exptl_crystal_face_index_k
_exptl_crystal_face_index_l
_exptl_crystal_face_perp_dist
-2 1 5 0.0813
2 -1 -5 0.0813
-1 4 -5 0.0965
1 -4 5 0.0965
5 3 3 0.0705
-1 0 -5 0.1035
-4 -3 5 0.0674
2 -5 3 0.0714
-1 -5 -4 0.1164
1 5 -2 0.0973
-5 -3 -1 0.0852

loop_
_geom_angle_atom_site_label_1
_geom_angle_atom_site_label_2
_geom_angle_atom_site_label_3
_geom_angle
C34 Mo1 P2 95.02(4)
C35 Mo1 P2 86.41(4)
C35 Mo1 C34 88.42(6)
C35 Mo1 C36 176.74(6)
C35 Mo1 C37 90.90(5)
C36 Mo1 P2 92.81(4)
C36 Mo1 C34 88.50(6)
C37 Mo1 P2 86.11(4)
C37 Mo1 C34 178.64(6)
C37 Mo1 C36 92.20(6)
C38 Mo1 P2 171.54(4)
C38 Mo1 C34 92.59(5)
C38 Mo1 C35 90.11(5)
C38 Mo1 C36 91.08(6)
C38 Mo1 C37 86.24(5)
C72 Mo2 P5 95.55(3)
C72 Mo2 C73 87.85(6)
C72 Mo2 C75 92.01(5)
C73 Mo2 P5 90.05(4)
C74 Mo2 P5 87.72(5)
C74 Mo2 C72 174.80(6)
C74 Mo2 C73 88.10(6)
C74 Mo2 C75 92.18(6)
C75 Mo2 P5 87.40(4)
C75 Mo2 C73 177.42(5)
C76 Mo2 P5 174.58(4)
C76 Mo2 C72 88.12(5)
C76 Mo2 C73 94.09(5)
C76 Mo2 C74 88.91(6)
C76 Mo2 C75 88.48(5)
C2 P1 P2 92.54(4)
P1 P2 Mo1 135.377(16)
P3 P2 Mo1 117.545(16)
P3 P2 P1 107.000(18)
C3 P3 P2 92.68(4)
C40 P4 P5 91.97(4)
P4 P5 Mo2 128.053(16)
P4 P5 P6 107.333(17)
P6 P5 Mo2 124.424(16)
C41 P6 P5 92.49(4)
C1 N1 C2 109.76(9)
C1 N1 C4 126.20(10)
C2 N1 C4 123.64(9)
C1 N2 C3 109.90(9)
C1 N2 C16 125.26(10)
C3 N2 C16 124.71(9)
C39 N3 C40 109.48(9)
C39 N3 C42 125.73(9)
C40 N3 C42 123.51(9)
C39 N4 C41 109.30(9)
C39 N4 C54 123.24(9)
C41 N4 C54 127.34(9)
N1 C1 C28 126.48(10)
N2 C1 N1 107.88(10)
N2 C1 C28 125.61(10)
N1 C2 P1 130.45(8)
C3 C2 P1 123.55(8)
C3 C2 N1 105.97(9)
N2 C3 P3 129.38(8)
C2 C3 P3 124.16(8)
C2 C3 N2 106.46(9)
C5 C4 N1 118.14(10)
C9 C4 N1 118.51(10)
C9 C4 C5 123.31(10)
C4 C5 C10 123.75(10)
C6 C5 C4 116.97(10)
C6 C5 C10 119.28(10)
C5 C6 H6 119.4
C7 C6 C5 121.13(11)
C7 C6 H6 119.4
C6 C7 H7 119.8
C6 C7 C8 120.44(11)
C8 C7 H7 119.8
C7 C8 H8 119.4
C7 C8 C9 121.17(11)
C9 C8 H8 119.4
C4 C9 C13 123.54(11)
C8 C9 C4 116.97(11)
C8 C9 C13 119.48(11)
C5 C10 H10 108.1
C5 C10 C11 110.85(11)
C5 C10 C12 110.69(10)
C11 C10 H10 108.1
C11 C10 C12 110.83(11)
C12 C10 H10 108.1
C10 C11 H11A 109.5
C10 C11 H11B 109.5
C10 C11 H11C 109.5
H11A C11 H11B 109.5
H11A C11 H11C 109.5
H11B C11 H11C 109.5
C10 C12 H12A 109.5
C10 C12 H12B 109.5
C10 C12 H12C 109.5
H12A C12 H12B 109.5
H12A C12 H12C 109.5
H12B C12 H12C 109.5
C9 C13 H13 108.2
C9 C13 C14 110.69(13)
C9 C13 C15 111.46(14)
C14 C13 H13 108.2
C14 C13 C15 109.99(13)
C15 C13 H13 108.2
C13 C14 H14A 109.5
C13 C14 H14B 109.5
C13 C14 H14C 109.5
H14A C14 H14B 109.5
H14A C14 H14C 109.5
H14B C14 H14C 109.5
C13 C15 H15A 109.5
C13 C15 H15B 109.5
C13 C15 H15C 109.5
H15A C15 H15B 109.5
H15A C15 H15C 109.5
H15B C15 H15C 109.5
C17 C16 N2 117.28(10)
C17 C16 C21 124.06(11)
C21 C16 N2 118.63(11)
C16 C17 C22 123.38(11)
C18 C17 C16 116.70(12)
C18 C17 C22 119.93(12)
C17 C18 H18 119.5
C19 C18 C17 120.92(12)
C19 C18 H18 119.5
C18 C19 H19 119.6
C20 C19 C18 120.77(12)
C20 C19 H19 119.6
C19 C20 H20 119.4
C19 C20 C21 121.23(12)
C21 C20 H20 119.4
C16 C21 C25 122.04(10)
C20 C21 C16 116.28(12)
C20 C21 C25 121.66(11)
C17 C22 H22 108.0
C17 C22 C23 110.33(11)
C17 C22 C24 112.53(12)
C23 C22 H22 108.0
C24 C22 H22 108.0
C24 C22 C23 109.88(13)
C22 C23 H23A 109.5
C22 C23 H23B 109.5
C22 C23 H23C 109.5
H23A C23 H23B 109.5
H23A C23 H23C 109.5
H23B C23 H23C 109.5
C22 C24 H24A 109.5
C22 C24 H24B 109.5
C22 C24 H24C 109.5
H24A C24 H24B 109.5
H24A C24 H24C 109.5
H24B C24 H24C 109.5
C21 C25 H25 107.8
C21 C25 C26 110.98(11)
C26 C25 H25 107.8
C27 C25 C21 113.83(11)
C27 C25 H25 107.8
C27 C25 C26 108.37(14)
C25 C26 H26A 109.5
C25 C26 H26B 109.5
C25 C26 H26C 109.5
H26A C26 H26B 109.5
H26A C26 H26C 109.5
H26B C26 H26C 109.5
C25 C27 H27A 109.5
C25 C27 H27B 109.5
C25 C27 H27C 109.5
H27A C27 H27B 109.5
H27A C27 H27C 109.5
H27B C27 H27C 109.5
C29 C28 C1 120.95(12)
C29 C28 C33 119.89(13)
C33 C28 C1 119.15(12)
C28 C29 H29 120.2
C28 C29 C30 119.51(16)
C30 C29 H29 120.2
C29 C30 H30 119.8
C31 C30 C29 120.40(18)
C31 C30 H30 119.8
C30 C31 H31 119.9
C32 C31 C30 120.12(15)
C32 C31 H31 119.9
C31 C32 H32 119.8
C31 C32 C33 120.39(18)
C33 C32 H32 119.8
C28 C33 H33 120.2
C32 C33 C28 119.68(17)
C32 C33 H33 120.2
O1 C34 Mo1 178.10(15)
O2 C35 Mo1 178.00(12)
O4 C36 Mo1 178.16(14)
O3 C37 Mo1 178.06(12)
O5 C38 Mo1 176.04(12)
N3 C39 N4 108.58(9)
N3 C39 C66 124.85(10)
N4 C39 C66 126.55(10)
N3 C40 P4 128.51(8)
C41 C40 P4 124.90(8)
C41 C40 N3 106.50(9)
N4 C41 P6 130.68(8)
C40 C41 P6 123.20(8)
C40 C41 N4 106.10(9)
C43 C42 N3 119.68(10)
C47 C42 N3 117.08(9)
C47 C42 C43 123.20(10)
C42 C43 C48 123.50(10)
C44 C43 C42 116.92(11)
C44 C43 C48 119.50(10)
C43 C44 H44 119.3
C45 C44 C43 121.33(11)
C45 C44 H44 119.3
C44 C45 H45 119.8
C44 C45 C46 120.33(11)
C46 C45 H45 119.8
C45 C46 H46 119.6
C45 C46 C47 120.90(11)
C47 C46 H46 119.6
C42 C47 C51 122.82(10)
C46 C47 C42 117.25(10)
C46 C47 C51 119.93(10)
C43 C48 H48 108.4
C43 C48 C49 108.91(10)
C43 C48 C50 112.95(10)
C49 C48 H48 108.4
C50 C48 H48 108.4
C50 C48 C49 109.73(10)
C48 C49 H49A 109.5
C48 C49 H49B 109.5
C48 C49 H49C 109.5
H49A C49 H49B 109.5
H49A C49 H49C 109.5
H49B C49 H49C 109.5
C48 C50 H50A 109.5
C48 C50 H50B 109.5
C48 C50 H50C 109.5
H50A C50 H50B 109.5
H50A C50 H50C 109.5
H50B C50 H50C 109.5
C47 C51 H51 108.0
C47 C51 C52 110.97(10)
C47 C51 C53 111.68(9)
C52 C51 H51 108.0
C52 C51 C53 109.96(10)
C53 C51 H51 108.0
C51 C52 H52A 109.5
C51 C52 H52B 109.5
C51 C52 H52C 109.5
H52A C52 H52B 109.5
H52A C52 H52C 109.5
H52B C52 H52C 109.5
C51 C53 H53A 109.5
C51 C53 H53B 109.5
C51 C53 H53C 109.5
H53A C53 H53B 109.5
H53A C53 H53C 109.5
H53B C53 H53C 109.5
C55 C54 N4 119.02(10)
C59 C54 N4 118.09(10)
C59 C54 C55 122.80(11)
C54 C55 C60 123.82(11)
C56 C55 C54 117.04(12)
C56 C55 C60 119.12(11)
C55 C56 H56 119.2
C57 C56 C55 121.51(12)
C57 C56 H56 119.2
C56 C57 H57 119.9
C56 C57 C58 120.26(12)
C58 C57 H57 119.9
C57 C58 H58 119.5
C57 C58 C59 120.91(13)
C59 C58 H58 119.5
C54 C59 C63 123.25(11)
C58 C59 C54 117.41(11)
C58 C59 C63 119.27(11)
C55 C60 H60 108.2
C55 C60 C61 109.97(12)
C55 C60 C62 112.97(12)
C61 C60 H60 108.2
C62 C60 H60 108.2
C62 C60 C61 109.27(11)
C60 C61 H61A 109.5
C60 C61 H61B 109.5
C60 C61 H61C 109.5
H61A C61 H61B 109.5
H61A C61 H61C 109.5
H61B C61 H61C 109.5
C60 C62 H62A 109.5
C60 C62 H62B 109.5
C60 C62 H62C 109.5
H62A C62 H62B 109.5
H62A C62 H62C 109.5
H62B C62 H62C 109.5
C59 C63 H63 108.0
C59 C63 C64 108.95(11)
C59 C63 C65 112.74(12)
C64 C63 H63 108.0
C65 C63 H63 108.0
C65 C63 C64 111.12(13)
C63 C64 H64A 109.5
C63 C64 H64B 109.5
C63 C64 H64C 109.5
H64A C64 H64B 109.5
H64A C64 H64C 109.5
H64B C64 H64C 109.5
C63 C65 H65A 109.5
C63 C65 H65B 109.5
C63 C65 H65C 109.5
H65A C65 H65B 109.5
H65A C65 H65C 109.5
H65B C65 H65C 109.5
C67 C66 C39 121.61(10)
C71 C66 C39 118.80(10)
C71 C66 C67 119.58(11)
C66 C67 H67 120.1
C68 C67 C66 119.90(11)
C68 C67 H67 120.1
C67 C68 H68 119.9
C69 C68 C67 120.21(12)
C69 C68 H68 119.9
C68 C69 H69 119.9
C70 C69 C68 120.20(12)
C70 C69 H69 119.9
C69 C70 H70 120.0
C69 C70 C71 119.94(12)
C71 C70 H70 120.0
C66 C71 H71 119.9
C70 C71 C66 120.13(12)
C70 C71 H71 119.9
O6 C72 Mo2 175.30(11)
O7 C73 Mo2 179.42(12)
O8 C74 Mo2 176.91(16)
O9 C75 Mo2 179.37(14)
O10 C76 Mo2 176.87(12)

loop_
_geom_bond_atom_site_label_1
_geom_bond_atom_site_label_2
_geom_bond_distance
Mo1 P2 2.5083(3)
Mo1 C34 2.0559(14)
Mo1 C35 2.0390(13)
Mo1 C36 2.0556(14)
Mo1 C37 2.0473(13)
Mo1 C38 1.9952(13)
Mo2 P5 2.5150(3)
Mo2 C72 2.0476(14)
Mo2 C73 2.0508(13)
Mo2 C74 2.0402(16)
Mo2 C75 2.0480(13)
Mo2 C76 1.9988(13)
P1 P2 2.0907(4)
P1 C2 1.7627(11)
P2 P3 2.0846(4)
P3 C3 1.7536(11)
P4 P5 2.0895(4)
P4 C40 1.7615(11)
P5 P6 2.0991(4)
P6 C41 1.7608(11)
O1 C34 1.1347(18)
O2 C35 1.1395(16)
O3 C37 1.1374(16)
O4 C36 1.1359(18)
O5 C38 1.1472(16)
O6 C72 1.1420(17)
O7 C73 1.1403(17)
O8 C74 1.137(2)
O9 C75 1.1363(16)
O10 C76 1.1478(16)
N1 C1 1.3485(14)
N1 C2 1.4052(14)
N1 C4 1.4454(14)
N2 C1 1.3472(14)
N2 C3 1.3972(14)
N2 C16 1.4471(14)
N3 C39 1.3473(14)
N3 C40 1.4024(13)
N3 C42 1.4523(14)
N4 C39 1.3501(14)
N4 C41 1.4094(14)
N4 C54 1.4507(14)
C1 C28 1.4671(16)
C2 C3 1.3964(15)
C4 C5 1.4014(15)
C4 C9 1.4009(16)
C5 C6 1.3943(16)
C5 C10 1.5153(16)
C6 H6 0.9300
C6 C7 1.3821(17)
C7 H7 0.9300
C7 C8 1.3825(18)
C8 H8 0.9300
C8 C9 1.3935(17)
C9 C13 1.5215(18)
C10 H10 0.9800
C10 C11 1.5311(18)
C10 C12 1.5355(18)
C11 H11A 0.9600
C11 H11B 0.9600
C11 H11C 0.9600
C12 H12A 0.9600
C12 H12B 0.9600
C12 H12C 0.9600
C13 H13 0.9800
C13 C14 1.532(3)
C13 C15 1.532(2)
C14 H14A 0.9600
C14 H14B 0.9600
C14 H14C 0.9600
C15 H15A 0.9600
C15 H15B 0.9600
C15 H15C 0.9600
C16 C17 1.4008(17)
C16 C21 1.4039(17)
C17 C18 1.3948(17)
C17 C22 1.5242(18)
C18 H18 0.9300
C18 C19 1.384(2)
C19 H19 0.9300
C19 C20 1.383(2)
C20 H20 0.9300
C20 C21 1.3969(17)
C21 C25 1.5218(18)
C22 H22 0.9800
C22 C23 1.531(2)
C22 C24 1.525(2)
C23 H23A 0.9600
C23 H23B 0.9600
C23 H23C 0.9600
C24 H24A 0.9600
C24 H24B 0.9600
C24 H24C 0.9600
C25 H25 0.9800
C25 C26 1.527(2)
C25 C27 1.520(2)
C26 H26A 0.9600
C26 H26B 0.9600
C26 H26C 0.9600
C27 H27A 0.9600
C27 H27B 0.9600
C27 H27C 0.9600
C28 C29 1.390(2)
C28 C33 1.391(2)
C29 H29 0.9300
C29 C30 1.390(2)
C30 H30 0.9300
C30 C31 1.377(3)
C31 H31 0.9300
C31 C32 1.374(3)
C32 H32 0.9300
C32 C33 1.388(2)
C33 H33 0.9300
C39 C66 1.4651(15)
C40 C41 1.4005(15)
C42 C43 1.4023(15)
C42 C47 1.4005(16)
C43 C44 1.3976(16)
C43 C48 1.5164(16)
C44 H44 0.9300
C44 C45 1.3834(18)
C45 H45 0.9300
C45 C46 1.3862(18)
C46 H46 0.9300
C46 C47 1.3993(16)
C47 C51 1.5149(16)
C48 H48 0.9800
C48 C49 1.5361(17)
C48 C50 1.5353(17)
C49 H49A 0.9600
C49 H49B 0.9600
C49 H49C 0.9600
C50 H50A 0.9600
C50 H50B 0.9600
C50 H50C 0.9600
C51 H51 0.9800
C51 C52 1.5316(17)
C51 C53 1.5324(16)
C52 H52A 0.9600
C52 H52B 0.9600
C52 H52C 0.9600
C53 H53A 0.9600
C53 H53B 0.9600
C53 H53C 0.9600
C54 C55 1.4039(16)
C54 C59 1.4012(17)
C55 C56 1.3948(17)
C55 C60 1.5186(18)
C56 H56 0.9300
C56 C57 1.378(2)
C57 H57 0.9300
C57 C58 1.386(2)
C58 H58 0.9300
C58 C59 1.3969(17)
C59 C63 1.5197(17)
C60 H60 0.9800
C60 C61 1.5340(19)
C60 C62 1.5329(19)
C61 H61A 0.9600
C61 H61B 0.9600
C61 H61C 0.9600
C62 H62A 0.9600
C62 H62B 0.9600
C62 H62C 0.9600
C63 H63 0.9800
C63 C64 1.534(2)
C63 C65 1.525(2)
C64 H64A 0.9600
C64 H64B 0.9600
C64 H64C 0.9600
C65 H65A 0.9600
C65 H65B 0.9600
C65 H65C 0.9600
C66 C67 1.3931(16)
C66 C71 1.3890(16)
C67 H67 0.9300
C67 C68 1.3835(17)
C68 H68 0.9300
C68 C69 1.3829(19)
C69 H69 0.9300
C69 C70 1.381(2)
C70 H70 0.9300
C70 C71 1.3873(18)
C71 H71 0.9300

loop_
_geom_torsion_atom_site_label_1
_geom_torsion_atom_site_label_2
_geom_torsion_atom_site_label_3
_geom_torsion_atom_site_label_4
_geom_torsion
P1 C2 C3 P3 3.13(15)
P1 C2 C3 N2 -176.39(8)
P2 P1 C2 N1 179.93(10)
P2 P1 C2 C3 -2.36(10)
P2 P3 C3 N2 177.72(10)
P2 P3 C3 C2 -1.69(10)
P4 C40 C41 P6 4.16(15)
P4 C40 C41 N4 -174.74(8)
P5 P4 C40 N3 -178.25(9)
P5 P4 C40 C41 -2.32(10)
P5 P6 C41 N4 175.55(10)
P5 P6 C41 C40 -3.05(10)
N1 C1 C28 C29 136.51(14)
N1 C1 C28 C33 -44.89(18)
N1 C2 C3 P3 -178.68(8)
N1 C2 C3 N2 1.80(12)
N1 C4 C5 C6 -178.28(10)
N1 C4 C5 C10 1.59(17)
N1 C4 C9 C8 178.34(11)
N1 C4 C9 C13 -1.22(19)
N2 C1 C28 C29 -45.56(19)
N2 C1 C28 C33 133.04(13)
N2 C16 C17 C18 -175.70(10)
N2 C16 C17 C22 4.26(17)
N2 C16 C21 C20 176.56(10)
N2 C16 C21 C25 -5.23(17)
N3 C39 C66 C67 129.88(13)
N3 C39 C66 C71 -48.93(17)
N3 C40 C41 P6 -179.16(8)
N3 C40 C41 N4 1.95(12)
N3 C42 C43 C44 -179.54(10)
N3 C42 C43 C48 3.83(16)
N3 C42 C47 C46 -179.26(9)
N3 C42 C47 C51 1.08(15)
N4 C39 C66 C67 -52.29(17)
N4 C39 C66 C71 128.91(13)
N4 C54 C55 C56 -174.10(11)
N4 C54 C55 C60 7.42(17)
N4 C54 C59 C58 173.90(11)
N4 C54 C59 C63 -9.16(17)
C1 N1 C2 P1 176.26(9)
C1 N1 C2 C3 -1.76(12)
C1 N1 C4 C5 -73.20(15)
C1 N1 C4 C9 109.00(14)
C1 N2 C3 P3 179.24(9)
C1 N2 C3 C2 -1.27(13)
C1 N2 C16 C17 100.13(14)
C1 N2 C16 C21 -77.89(15)
C1 C28 C29 C30 179.19(14)
C1 C28 C33 C32 -178.85(13)
C2 N1 C1 N2 0.99(13)
C2 N1 C1 C28 179.22(11)
C2 N1 C4 C5 98.86(13)
C2 N1 C4 C9 -78.94(14)
C3 N2 C1 N1 0.19(13)
C3 N2 C1 C28 -178.06(11)
C3 N2 C16 C17 -75.30(15)
C3 N2 C16 C21 106.69(13)
C4 N1 C1 N2 173.97(10)
C4 N1 C1 C28 -7.80(19)
C4 N1 C2 P1 3.06(17)
C4 N1 C2 C3 -174.96(10)
C4 C5 C6 C7 0.35(17)
C4 C5 C10 C11 -120.42(12)
C4 C5 C10 C12 116.18(13)
C4 C9 C13 C14 114.28(14)
C4 C9 C13 C15 -122.96(15)
C5 C4 C9 C8 0.66(19)
C5 C4 C9 C13 -178.90(13)
C5 C6 C7 C8 -0.21(19)
C6 C5 C10 C11 59.44(14)
C6 C5 C10 C12 -63.96(14)
C6 C7 C8 C9 0.3(2)
C7 C8 C9 C4 -0.5(2)
C7 C8 C9 C13 179.08(14)
C8 C9 C13 C14 -65.28(18)
C8 C9 C13 C15 57.49(19)
C9 C4 C5 C6 -0.59(17)
C9 C4 C5 C10 179.28(11)
C10 C5 C6 C7 -179.53(11)
C16 N2 C1 N1 -175.82(10)
C16 N2 C1 C28 5.94(19)
C16 N2 C3 P3 -4.73(17)
C16 N2 C3 C2 174.75(10)
C16 C17 C18 C19 -1.13(18)
C16 C17 C22 C23 119.89(13)
C16 C17 C22 C24 -117.00(15)
C16 C21 C25 C26 -80.74(16)
C16 C21 C25 C27 156.69(14)
C17 C16 C21 C20 -1.31(18)
C17 C16 C21 C25 176.90(11)
C17 C18 C19 C20 -0.7(2)
C18 C17 C22 C23 -60.16(15)
C18 C17 C22 C24 62.96(17)
C18 C19 C20 C21 1.7(2)
C19 C20 C21 C16 -0.67(18)
C19 C20 C21 C25 -178.89(12)
C20 C21 C25 C26 97.37(16)
C20 C21 C25 C27 -25.20(19)
C21 C16 C17 C18 2.20(18)
C21 C16 C17 C22 -177.84(11)
C22 C17 C18 C19 178.90(12)
C28 C29 C30 C31 -0.4(3)
C29 C28 C33 C32 -0.2(2)
C29 C30 C31 C32 -0.3(3)
C30 C31 C32 C33 0.6(3)
C31 C32 C33 C28 -0.4(3)
C33 C28 C29 C30 0.6(2)
C39 N3 C40 P4 174.70(8)
C39 N3 C40 C41 -1.82(12)
C39 N3 C42 C43 100.81(13)
C39 N3 C42 C47 -81.57(13)
C39 N4 C41 P6 179.76(9)
C39 N4 C41 C40 -1.45(12)
C39 N4 C54 C55 102.13(13)
C39 N4 C54 C59 -74.59(14)
C39 C66 C67 C68 -176.69(13)
C39 C66 C71 C70 176.60(13)
C40 N3 C39 N4 0.93(12)
C40 N3 C39 C66 179.09(10)
C40 N3 C42 C43 -93.52(13)
C40 N3 C42 C47 84.09(13)
C41 N4 C39 N3 0.34(12)
C41 N4 C39 C66 -177.78(10)
C41 N4 C54 C55 -82.30(14)
C41 N4 C54 C59 100.99(13)
C42 N3 C39 N4 168.28(10)
C42 N3 C39 C66 -13.56(17)
C42 N3 C40 P4 7.02(15)
C42 N3 C40 C41 -169.51(9)
C42 C43 C44 C45 -2.05(17)
C42 C43 C48 C49 104.35(12)
C42 C43 C48 C50 -133.47(11)
C42 C47 C51 C52 -126.28(12)
C42 C47 C51 C53 110.65(12)
C43 C42 C47 C46 -1.74(16)
C43 C42 C47 C51 178.60(10)
C43 C44 C45 C46 -0.08(19)
C44 C43 C48 C49 -72.20(13)
C44 C43 C48 C50 49.98(14)
C44 C45 C46 C47 1.44(18)
C45 C46 C47 C42 -0.55(17)
C45 C46 C47 C51 179.12(11)
C46 C47 C51 C52 54.07(14)
C46 C47 C51 C53 -69.00(14)
C47 C42 C43 C44 3.00(16)
C47 C42 C43 C48 -173.63(10)
C48 C43 C44 C45 174.73(11)
C54 N4 C39 N3 176.61(10)
C54 N4 C39 C66 -1.51(17)
C54 N4 C41 P6 3.69(17)
C54 N4 C41 C40 -177.53(10)
C54 C55 C56 C57 -0.3(2)
C54 C55 C60 C61 115.18(13)
C54 C55 C60 C62 -122.45(13)
C54 C59 C63 C64 -105.52(14)
C54 C59 C63 C65 130.64(14)
C55 C54 C59 C58 -2.68(18)
C55 C54 C59 C63 174.26(12)
C55 C56 C57 C58 -1.6(2)
C56 C55 C60 C61 -63.27(16)
C56 C55 C60 C62 59.10(16)
C56 C57 C58 C59 1.3(2)
C57 C58 C59 C54 0.7(2)
C57 C58 C59 C63 -176.33(13)
C58 C59 C63 C64 71.36(16)
C58 C59 C63 C65 -52.48(17)
C59 C54 C55 C56 2.45(18)
C59 C54 C55 C60 -176.03(12)
C60 C55 C56 C57 178.27(13)
C66 C67 C68 C69 -0.3(2)
C67 C66 C71 C70 -2.2(2)
C67 C68 C69 C70 -1.4(3)
C68 C69 C70 C71 1.2(3)
C69 C70 C71 C66 0.6(2)
C71 C66 C67 C68 2.1(2)

loop_
_exptl_oxdiff_crystal_face_indexfrac_h
_exptl_oxdiff_crystal_face_indexfrac_k
_exptl_oxdiff_crystal_face_indexfrac_l
_exptl_oxdiff_crystal_face_x
_exptl_oxdiff_crystal_face_y
_exptl_oxdiff_crystal_face_z
-1.9908 0.9941 5.0075 -0.0593 -0.1062 -0.1354
1.9908 -0.9941 -5.0075 0.0593 0.1062 0.1354
-0.9941 4.0034 -4.9882 -0.0917 -0.1334 0.1993
0.9941 -4.0034 4.9882 0.0917 0.1334 -0.1993
5.0041 2.9785 2.9881 0.3268 -0.1929 0.0145
-1.0035 0.0107 -4.9956 -0.1075 0.0627 0.1278
-3.9979 -2.9942 5.0068 -0.1890 0.0937 -0.2240
1.9888 -5.0004 2.9835 0.1244 0.2049 -0.1542
-1.0143 -4.9820 -4.0049 -0.1171 0.2957 0.0111
1.0087 4.9921 -1.9938 0.0565 -0.2227 0.1525
-5.0022 -2.9819 -0.9885 -0.3066 0.1686 -0.0690
